data_4037630
loop_
_publ_author_name
'Zhao, Kexiang'
'Long, Guankui'
'Liu, Wenbo'
'Li, Dong-Sheng'
'Gao, Weibo'
'Zhang, Qichun'

_publ_section_title
;
 U-Shaped Helical Azaarenes: Synthesis, Structures, and Properties.
;
_journal_issue 1
_journal_name_full 'The Journal of organic chemistry'
_journal_page_first 291
_journal_page_last 295
_journal_paper_doi 10.1021/acs.joc.9b02895
_journal_volume 85
_journal_year 2020
_chemical_formula_sum 'C70 H94 N4 Si4'
_chemical_formula_weight 1103.85
_space_group_crystal_system monoclinic
_space_group_IT_number 14
_space_group_name_Hall '-P 2ybc'
_space_group_name_H-M_alt 'P 1 21/c 1'
_atom_sites_solution_hydrogens geom
_atom_sites_solution_primary dual
_cell_angle_alpha 90
_cell_angle_beta 93.470(3)
_cell_angle_gamma 90
_cell_formula_units_Z 4
_cell_length_a 12.4305(9)
_cell_length_b 25.215(2)
_cell_length_c 21.1193(19)
_cell_measurement_reflns_used 5181
_cell_measurement_temperature 100.(2)
_cell_measurement_theta_max 26.4529
_cell_measurement_theta_min 2.4588
_cell_volume 6607.4(9)
_computing_cell_refinement 'SAINT V8.38A (Bruker AXS Inc., 2017)'
_computing_data_collection 'APEX3 (Bruker AXS Inc., 2017)'
_computing_data_reduction 'SAINT V8.38A (Bruker AXS Inc., 2017)'
_computing_molecular_graphics 'XP (Bruker AXS Inc., 2017)'
_computing_publication_material 'APEX3 (Bruker AXS Inc., 2017)'
_computing_structure_refinement 'SHELXL-2016/6 (Sheldrick, 2016)'
_computing_structure_solution 'SHELXT 2014/5 (Sheldrick, 2014)'
_diffrn_ambient_temperature 100.(2)
_diffrn_detector_area_resol_mean 7.4074
_diffrn_measured_fraction_theta_full 0.993
_diffrn_measured_fraction_theta_max 0.993
_diffrn_measurement_device_type 'Photon II CPADs detector'
_diffrn_measurement_method 'phi and omega scans'
_diffrn_radiation_monochromator 'Multilayer Mirror'
_diffrn_radiation_type MoK\a
_diffrn_radiation_wavelength 0.71073
_diffrn_reflns_av_R_equivalents 0.1491
_diffrn_reflns_av_unetI/netI 0.1138
_diffrn_reflns_limit_h_max 16
_diffrn_reflns_limit_h_min -16
_diffrn_reflns_limit_k_max 29
_diffrn_reflns_limit_k_min -33
_diffrn_reflns_limit_l_max 27
_diffrn_reflns_limit_l_min -27
_diffrn_reflns_number 76923
_diffrn_reflns_theta_full 27.94
_diffrn_reflns_theta_max 27.94
_diffrn_reflns_theta_min 2.46
_diffrn_source 'Incoatec microfocus source'
_diffrn_source_type 'Bruker D8 Quest'
_exptl_absorpt_coefficient_mu 0.132
_exptl_absorpt_correction_T_max 0.99
_exptl_absorpt_correction_T_min 0.79
_exptl_absorpt_correction_type multi-scan
_exptl_absorpt_process_details
;
SADABS-2016/2 - Bruker AXS area detector scaling and absorption correction
;
_exptl_crystal_colour yellow
_exptl_crystal_density_diffrn 1.110
_exptl_crystal_density_method 'not measured'
_exptl_crystal_description needle
_exptl_crystal_F_000 2392
_exptl_crystal_size_max 0.240
_exptl_crystal_size_mid 0.080
_exptl_crystal_size_min 0.060
_refine_diff_density_max 0.905
_refine_diff_density_min -0.431
_refine_ls_extinction_method none
_refine_ls_goodness_of_fit_ref 1.023
_refine_ls_hydrogen_treatment constr
_refine_ls_matrix_type full
_refine_ls_number_parameters 902
_refine_ls_number_reflns 15736
_refine_ls_number_restraints 713
_refine_ls_restrained_S_all 1.013
_refine_ls_R_factor_all 0.1802
_refine_ls_R_factor_gt 0.0836
_refine_ls_shift/su_max 0.002
_refine_ls_shift/su_mean 0.000
_refine_ls_structure_factor_coef Fsqd
_refine_ls_weighting_details 'w=1/[\s^2^(Fo^2^)+(0.1083P)^2^+4.2094P] where P=(Fo^2^+2Fc^2^)/3'
_refine_ls_weighting_scheme calc
_refine_ls_wR_factor_gt 0.1983
_refine_ls_wR_factor_ref 0.2565
_reflns_number_gt 7723
_reflns_number_total 15736
_reflns_threshold_expression 'I > 2\s(I)'
_cod_data_source_file jo9b02895_si_002.cif
_cod_data_source_block zqc107m
_cod_depositor_comments
;
The following automatic conversions were performed:

data item '_exptl_absorpt_correction_type' value 'Multi-Scan' was
changed to 'multi-scan' in accordance with the
/home/data/users/saulius/crontab/automatic-downloads/rss-feeds/ACS/lib/dictionaries/cif_core.dic
dictionary named 'cif_core.dic' version 2.4.2 last updated on
2011-04-26.

Automatic conversion script
Id: cif_fix_values 7556 2019-12-06 15:28:31Z antanas 

 Adding full bibliography for 4037628--4037630.cif.
;
_cod_database_code 4037630

loop_
_space_group_symop_operation_xyz
'x, y, z'
'-x, y+1/2, -z+1/2'
'-x, -y, -z'
'x, -y-1/2, z-1/2'

loop_
_atom_site_type_symbol
_atom_site_label
_atom_site_fract_x
_atom_site_fract_y
_atom_site_fract_z
_atom_site_U_iso_or_equiv
_atom_site_adp_type
_atom_site_calc_flag
_atom_site_refinement_flags_adp
_atom_site_refinement_flags_occupancy
_atom_site_refinement_flags_posn
_atom_site_occupancy
_atom_site_disorder_assembly
_atom_site_disorder_group
C C1 -0.0254(3) 0.37289(15) 0.41107(17) 0.0348(8) Uani d . . . 1.0 . .
C C2 -0.0458(3) 0.31812(15) 0.42311(18) 0.0398(9) Uani d . . . 1.0 . .
C C3 -0.1265(3) 0.29297(17) 0.3870(2) 0.0506(11) Uani d . . . 1.0 . .
H H3 -0.140212 0.256474 0.394206 0.061 Uiso calc U . R 1.0 . .
C C4 -0.1887(3) 0.32013(17) 0.3398(2) 0.0493(10) Uani d . . . 1.0 . .
H H4 -0.241251 0.301142 0.314354 0.059 Uiso calc U . R 1.0 . .
C C5 -0.1758(3) 0.37336(17) 0.32960(18) 0.0421(9) Uani d U . D 1.0 . .
C C6 -0.0951(3) 0.40185(15) 0.36772(17) 0.0364(8) Uani d . . . 1.0 . .
C C7 -0.0099(3) 0.47871(14) 0.39800(17) 0.0346(8) Uani d . . . 1.0 . .
C C8 -0.0059(3) 0.53562(15) 0.40049(18) 0.0420(9) Uani d . . . 1.0 . .
H H8 -0.059809 0.555629 0.377386 0.05 Uiso calc U . R 1.0 . .
C C9 0.0724(3) 0.56104(15) 0.43474(18) 0.0417(9) Uani d . . . 1.0 . .
H H9 0.071094 0.598677 0.436661 0.05 Uiso calc U . R 1.0 . .
C C10 0.1592(3) 0.53251(14) 0.46901(18) 0.0371(8) Uani d . . . 1.0 . .
C C11 0.2394(3) 0.55884(14) 0.50582(17) 0.0384(9) Uani d . . . 1.0 . .
H H11 0.235495 0.596273 0.510184 0.046 Uiso calc U . R 1.0 . .
C C12 0.3248(3) 0.53158(14) 0.53625(18) 0.0374(8) Uani d . . . 1.0 . .
C C13 0.4050(3) 0.55838(15) 0.57749(18) 0.0414(9) Uani d . . . 1.0 . .
H H13 0.398666 0.59548 0.584139 0.05 Uiso calc U . R 1.0 . .
C C14 0.4876(3) 0.53210(15) 0.60641(19) 0.0430(9) Uani d . . . 1.0 . .
H H14 0.537042 0.550761 0.634321 0.052 Uiso calc U . R 1.0 . .
C C15 0.5034(3) 0.47637(14) 0.59627(18) 0.0371(8) Uani d . . . 1.0 . .
C C16 0.4314(3) 0.44876(14) 0.55201(17) 0.0332(8) Uani d . . . 1.0 . .
C C17 0.3340(3) 0.47599(14) 0.52599(17) 0.0337(8) Uani d . . . 1.0 . .
C C18 0.2513(3) 0.44910(14) 0.49275(16) 0.0339(8) Uani d . . . 1.0 . .
H H18 0.255225 0.411657 0.488416 0.041 Uiso calc U . R 1.0 . .
C C19 0.1628(3) 0.47635(14) 0.46567(17) 0.0340(8) Uani d . . . 1.0 . .
C C20 0.0712(3) 0.44872(14) 0.43448(16) 0.0326(8) Uani d . . . 1.0 . .
C C21 0.6043(3) 0.40103(14) 0.61021(17) 0.0347(8) Uani d . . . 1.0 . .
C C22 0.6900(3) 0.37231(15) 0.64332(17) 0.0363(8) Uani d . . . 1.0 . .
C C23 0.7179(3) 0.32355(16) 0.62027(19) 0.0411(9) Uani d . . . 1.0 . .
H H23 0.775015 0.304278 0.641532 0.049 Uiso calc U . R 1.0 . .
C C24 0.6643(3) 0.30154(15) 0.56624(18) 0.0402(9) Uani d . . . 1.0 . .
H H24 0.688016 0.268467 0.550633 0.048 Uiso calc U . R 1.0 . .
C C25 0.5776(3) 0.32687(14) 0.53505(17) 0.0336(8) Uani d . . . 1.0 . .
C C26 0.5433(3) 0.37665(14) 0.55954(17) 0.0333(8) Uani d . . . 1.0 . .
Si Si1 -0.3730(6) 0.4507(3) 0.1704(3) 0.0445(11) Uani d U P D 0.617(7) A 1
C C27 -0.2478(9) 0.3984(7) 0.2826(7) 0.036(2) Uani d U P D 0.617(7) A 1
C C28 -0.3037(8) 0.4185(6) 0.2406(6) 0.0397(18) Uani d U P D 0.617(7) A 1
C C29 -0.4557(6) 0.5075(3) 0.2001(4) 0.0525(18) Uani d U P D 0.617(7) A 1
H H29 -0.47901 0.530116 0.162782 0.063 Uiso calc U P R 0.617(7) A 1
C C30 -0.5544(5) 0.4877(3) 0.2291(3) 0.058(2) Uani d U P D 0.617(7) A 1
H H30A -0.534745 0.459184 0.259051 0.088 Uiso calc U P R 0.617(7) A 1
H H30B -0.605297 0.474196 0.195689 0.088 Uiso calc U P R 0.617(7) A 1
H H30C -0.587913 0.516814 0.251521 0.088 Uiso calc U P R 0.617(7) A 1
C C31 -0.3876(9) 0.5424(5) 0.2475(6) 0.071(3) Uani d U P D 0.617(7) A 1
H H31A -0.432969 0.570434 0.263813 0.106 Uiso calc U P R 0.617(7) A 1
H H31B -0.327973 0.55844 0.225939 0.106 Uiso calc U P R 0.617(7) A 1
H H31C -0.35858 0.520426 0.282803 0.106 Uiso calc U P R 0.617(7) A 1
C C32 -0.4626(7) 0.3991(4) 0.1315(5) 0.055(2) Uani d U P D 0.617(7) A 1
H H32 -0.517553 0.390512 0.162634 0.066 Uiso calc U P R 0.617(7) A 1
C C33 -0.5275(13) 0.4180(5) 0.0699(7) 0.081(3) Uani d U P D 0.617(7) A 1
H H33A -0.477275 0.428829 0.038282 0.122 Uiso calc U P R 0.617(7) A 1
H H33B -0.573265 0.448128 0.079925 0.122 Uiso calc U P R 0.617(7) A 1
H H33C -0.572745 0.388877 0.052788 0.122 Uiso calc U P R 0.617(7) A 1
C C34 -0.4070(9) 0.3462(5) 0.1174(7) 0.076(3) Uani d U P D 0.617(7) A 1
H H34A -0.461551 0.31999 0.10334 0.114 Uiso calc U P R 0.617(7) A 1
H H34B -0.367347 0.333437 0.155901 0.114 Uiso calc U P R 0.617(7) A 1
H H34C -0.356852 0.35158 0.083923 0.114 Uiso calc U P R 0.617(7) A 1
C C35 -0.2622(7) 0.4791(5) 0.1237(5) 0.0505(18) Uani d U P D 0.617(7) A 1
H H35 -0.210355 0.49577 0.155821 0.061 Uiso calc U P R 0.617(7) A 1
C C36 -0.2988(7) 0.5239(4) 0.0783(5) 0.062(2) Uani d U P D 0.617(7) A 1
H H36A -0.235839 0.539296 0.059386 0.093 Uiso calc U P R 0.617(7) A 1
H H36B -0.335295 0.551411 0.101871 0.093 Uiso calc U P R 0.617(7) A 1
H H36C -0.348558 0.509756 0.044761 0.093 Uiso calc U P R 0.617(7) A 1
C C37 -0.1965(17) 0.4352(8) 0.0906(12) 0.072(4) Uani d U P D 0.617(7) A 1
H H37A -0.242413 0.41825 0.057122 0.109 Uiso calc U P R 0.617(7) A 1
H H37B -0.171833 0.408529 0.121989 0.109 Uiso calc U P R 0.617(7) A 1
H H37C -0.133987 0.451355 0.072023 0.109 Uiso calc U P R 0.617(7) A 1
Si Si1A -0.3755(9) 0.4589(4) 0.1793(5) 0.0396(14) Uani d U P D 0.383(7) A 2
C C27A -0.2299(17) 0.4039(12) 0.2794(12) 0.041(3) Uani d U P D 0.383(7) A 2
C C28A -0.2865(15) 0.4220(10) 0.2368(10) 0.042(2) Uani d U P D 0.383(7) A 2
C C29A -0.4366(8) 0.5141(5) 0.2282(6) 0.044(2) Uani d U P D 0.383(7) A 2
H H29A -0.475044 0.494768 0.261471 0.053 Uiso calc U P R 0.383(7) A 2
C C30A -0.5227(8) 0.5471(5) 0.1942(6) 0.062(3) Uani d U P D 0.383(7) A 2
H H30D -0.494277 0.562862 0.156247 0.093 Uiso calc U P R 0.383(7) A 2
H H30E -0.545064 0.575388 0.222467 0.093 Uiso calc U P R 0.383(7) A 2
H H30F -0.58484 0.524693 0.181905 0.093 Uiso calc U P R 0.383(7) A 2
C C31A -0.3510(12) 0.5478(7) 0.2660(8) 0.052(3) Uani d U P D 0.383(7) A 2
H H31D -0.305059 0.565666 0.236429 0.078 Uiso calc U P R 0.383(7) A 2
H H31E -0.306641 0.52481 0.294352 0.078 Uiso calc U P R 0.383(7) A 2
H H31F -0.387032 0.574439 0.291066 0.078 Uiso calc U P R 0.383(7) A 2
C C32A -0.4835(11) 0.4140(6) 0.1448(8) 0.053(3) Uani d U P D 0.383(7) A 2
H H32A -0.542904 0.412353 0.17462 0.064 Uiso calc U P R 0.383(7) A 2
C C33A -0.4464(14) 0.3564(7) 0.1310(9) 0.063(4) Uani d U P D 0.383(7) A 2
H H33D -0.509525 0.334373 0.119341 0.095 Uiso calc U P R 0.383(7) A 2
H H33E -0.408278 0.341721 0.169065 0.095 Uiso calc U P R 0.383(7) A 2
H H33F -0.398111 0.35676 0.096052 0.095 Uiso calc U P R 0.383(7) A 2
C C34A -0.5298(19) 0.4399(7) 0.0797(9) 0.067(4) Uani d U P D 0.383(7) A 2
H H34D -0.472912 0.440906 0.049551 0.1 Uiso calc U P R 0.383(7) A 2
H H34E -0.554572 0.476025 0.087656 0.1 Uiso calc U P R 0.383(7) A 2
H H34F -0.590319 0.418588 0.061925 0.1 Uiso calc U P R 0.383(7) A 2
C C35A -0.2875(12) 0.4833(8) 0.1153(8) 0.055(2) Uani d U P D 0.383(7) A 2
H H35A -0.23554 0.509583 0.135269 0.066 Uiso calc U P R 0.383(7) A 2
C C36A -0.221(2) 0.4364(12) 0.0918(16) 0.060(4) Uani d U P D 0.383(7) A 2
H H36D -0.264426 0.416714 0.05937 0.09 Uiso calc U P R 0.383(7) A 2
H H36E -0.201177 0.412888 0.127504 0.09 Uiso calc U P R 0.383(7) A 2
H H36F -0.155853 0.449861 0.073582 0.09 Uiso calc U P R 0.383(7) A 2
C C37A -0.3431(16) 0.5100(8) 0.0556(8) 0.087(4) Uani d U P D 0.383(7) A 2
H H37D -0.28817 0.522274 0.027635 0.131 Uiso calc U P R 0.383(7) A 2
H H37E -0.385878 0.540371 0.06865 0.131 Uiso calc U P R 0.383(7) A 2
H H37F -0.390427 0.484338 0.033005 0.131 Uiso calc U P R 0.383(7) A 2
C C38 0.0124(3) 0.29095(15) 0.4744(2) 0.0418(9) Uani d . . . 1.0 . .
C C39 0.0539(3) 0.26813(15) 0.5197(2) 0.0449(10) Uani d . . . 1.0 . .
C C40 0.2267(3) 0.28348(16) 0.62173(19) 0.0449(10) Uani d . . . 1.0 . .
H H40 0.250346 0.272405 0.665862 0.054 Uiso calc U . R 1.0 . .
C C41 0.1922(4) 0.34154(18) 0.6245(2) 0.0597(12) Uani d . . . 1.0 . .
H H41A 0.253388 0.363196 0.640534 0.09 Uiso calc U . R 1.0 . .
H H41B 0.133075 0.345067 0.652896 0.09 Uiso calc U . R 1.0 . .
H H41C 0.167944 0.353593 0.581898 0.09 Uiso calc U . R 1.0 . .
C C42 0.3244(3) 0.27841(18) 0.5812(2) 0.0589(12) Uani d . . . 1.0 . .
H H42A 0.303369 0.287993 0.537211 0.088 Uiso calc U . R 1.0 . .
H H42B 0.35066 0.241751 0.582734 0.088 Uiso calc U . R 1.0 . .
H H42C 0.381743 0.302239 0.597731 0.088 Uiso calc U . R 1.0 . .
C C43 0.1629(4) 0.17141(18) 0.5763(3) 0.0726(15) Uani d . . . 1.0 . .
H H43 0.222894 0.178717 0.548104 0.087 Uiso calc U . R 1.0 . .
C C44 0.2210(4) 0.14496(19) 0.6343(3) 0.0752(16) Uani d . . . 1.0 . .
H H44A 0.170325 0.140155 0.667562 0.113 Uiso calc U . R 1.0 . .
H H44B 0.280943 0.167483 0.6502 0.113 Uiso calc U . R 1.0 . .
H H44C 0.248936 0.110342 0.621968 0.113 Uiso calc U . R 1.0 . .
C C45 0.0896(6) 0.1364(2) 0.5363(3) 0.111(2) Uani d . . . 1.0 . .
H H45A 0.130558 0.106287 0.52107 0.167 Uiso calc U . R 1.0 . .
H H45B 0.058577 0.156627 0.500036 0.167 Uiso calc U . R 1.0 . .
H H45C 0.031606 0.123388 0.561652 0.167 Uiso calc U . R 1.0 . .
C C46 0.0024(3) 0.24226(18) 0.6536(2) 0.0555(12) Uani d . . . 1.0 . .
H H46 -0.026229 0.279325 0.651309 0.067 Uiso calc U . R 1.0 . .
C C47 -0.0934(3) 0.20646(19) 0.6358(3) 0.0797(17) Uani d . . . 1.0 . .
H H47A -0.071256 0.169269 0.640204 0.12 Uiso calc U . R 1.0 . .
H H47B -0.119069 0.213377 0.591816 0.12 Uiso calc U . R 1.0 . .
H H47C -0.151447 0.213678 0.664011 0.12 Uiso calc U . R 1.0 . .
C C48 0.0434(4) 0.2338(2) 0.7232(2) 0.0780(16) Uani d . . . 1.0 . .
H H48A -0.015914 0.239507 0.750995 0.117 Uiso calc U . R 1.0 . .
H H48B 0.10153 0.259012 0.734232 0.117 Uiso calc U . R 1.0 . .
H H48C 0.070587 0.197513 0.728674 0.117 Uiso calc U . R 1.0 . .
C C49 0.7463(3) 0.39465(15) 0.69824(18) 0.0397(9) Uani d . . . 1.0 . .
C C50 0.7945(3) 0.41254(16) 0.74425(19) 0.0406(9) Uani d . . . 1.0 . .
C C51 0.9995(3) 0.40264(19) 0.8226(2) 0.0555(12) Uani d . . . 1.0 . .
H H51 1.048475 0.420237 0.855531 0.067 Uiso calc U . R 1.0 . .
C C52 1.0624(4) 0.3938(2) 0.7637(2) 0.0780(17) Uani d . . . 1.0 . .
H H52A 1.121974 0.369142 0.773855 0.117 Uiso calc U . R 1.0 . .
H H52B 1.091313 0.427701 0.74976 0.117 Uiso calc U . R 1.0 . .
H H52C 1.014459 0.378818 0.729793 0.117 Uiso calc U . R 1.0 . .
C C53 0.9616(5) 0.3499(2) 0.8499(3) 0.0873(18) Uani d . . . 1.0 . .
H H53A 0.914983 0.331471 0.817953 0.131 Uiso calc U . R 1.0 . .
H H53B 0.921217 0.356852 0.887531 0.131 Uiso calc U . R 1.0 . .
H H53C 1.02429 0.3277 0.861817 0.131 Uiso calc U . R 1.0 . .
C C54 0.9242(3) 0.50938(16) 0.7592(2) 0.0522(11) Uani d . . . 1.0 . .
H H54 0.968538 0.496485 0.724356 0.063 Uiso calc U . R 1.0 . .
C C55 0.9936(4) 0.5472(2) 0.7971(3) 0.0821(17) Uani d . . . 1.0 . .
H H55A 1.012488 0.577103 0.7703 0.123 Uiso calc U . R 1.0 . .
H H55B 1.059454 0.529124 0.813192 0.123 Uiso calc U . R 1.0 . .
H H55C 0.954479 0.560342 0.832886 0.123 Uiso calc U . R 1.0 . .
C C56 0.8295(5) 0.5385(2) 0.7271(3) 0.0805(16) Uani d . . . 1.0 . .
H H56A 0.779353 0.548941 0.758869 0.121 Uiso calc U . R 1.0 . .
H H56B 0.792499 0.515161 0.695653 0.121 Uiso calc U . R 1.0 . .
H H56C 0.85535 0.570179 0.705849 0.121 Uiso calc U . R 1.0 . .
C C57 0.811(2) 0.4623(10) 0.8775(9) 0.051(3) Uani d U P D 0.38(3) B 1
H H57 0.757126 0.490547 0.865303 0.061 Uiso calc U P R 0.38(3) B 1
C C58 0.887(2) 0.4873(11) 0.9307(14) 0.046(4) Uani d U P D 0.38(3) B 1
H H58A 0.844212 0.502455 0.963598 0.07 Uiso calc U P R 0.38(3) B 1
H H58B 0.930704 0.515218 0.912571 0.07 Uiso calc U P R 0.38(3) B 1
H H58C 0.935012 0.459777 0.94952 0.07 Uiso calc U P R 0.38(3) B 1
C C59 0.745(2) 0.4169(9) 0.9059(11) 0.058(4) Uani d U P D 0.38(3) B 1
H H59A 0.794265 0.389164 0.922564 0.087 Uiso calc U P R 0.38(3) B 1
H H59B 0.695312 0.401923 0.872886 0.087 Uiso calc U P R 0.38(3) B 1
H H59C 0.703984 0.430916 0.940409 0.087 Uiso calc U P R 0.38(3) B 1
C C57A 0.8071(11) 0.4696(5) 0.8742(5) 0.043(2) Uani d U P D 0.62(3) B 2
H H57A 0.776875 0.505809 0.865249 0.051 Uiso calc U P R 0.62(3) B 2
C C58A 0.8876(16) 0.4734(9) 0.9338(10) 0.068(4) Uani d U P D 0.62(3) B 2
H H58D 0.850446 0.488142 0.969453 0.102 Uiso calc U P R 0.62(3) B 2
H H58E 0.948019 0.496428 0.924369 0.102 Uiso calc U P R 0.62(3) B 2
H H58F 0.914732 0.437893 0.944981 0.102 Uiso calc U P R 0.62(3) B 2
C C59A 0.7127(11) 0.4323(5) 0.8891(6) 0.049(3) Uani d U P D 0.62(3) B 2
H H59D 0.741413 0.397611 0.902358 0.073 Uiso calc U P R 0.62(3) B 2
H H59E 0.664333 0.428149 0.851013 0.073 Uiso calc U P R 0.62(3) B 2
H H59F 0.672763 0.44766 0.92325 0.073 Uiso calc U P R 0.62(3) B 2
C C60 0.5278(3) 0.30430(14) 0.47815(19) 0.0375(9) Uani d . . . 1.0 . .
C C61 0.4920(3) 0.28500(15) 0.42916(19) 0.0415(9) Uani d . . . 1.0 . .
C C62 0.3304(3) 0.30254(17) 0.3208(2) 0.0501(11) Uani d . . . 1.0 . .
H H62 0.28892 0.284286 0.285118 0.06 Uiso calc U . R 1.0 . .
C C63 0.3904(4) 0.34923(19) 0.2928(3) 0.0807(17) Uani d . . . 1.0 . .
H H63A 0.338223 0.375986 0.277047 0.121 Uiso calc U . R 1.0 . .
H H63B 0.43184 0.336646 0.257782 0.121 Uiso calc U . R 1.0 . .
H H63C 0.43943 0.364938 0.325736 0.121 Uiso calc U . R 1.0 . .
C C64 0.2506(5) 0.3212(3) 0.3673(3) 0.122(3) Uani d . . . 1.0 . .
H H64A 0.28702 0.344586 0.398835 0.183 Uiso calc U . R 1.0 . .
H H64B 0.220948 0.290469 0.388719 0.183 Uiso calc U . R 1.0 . .
H H64C 0.191963 0.340603 0.344454 0.183 Uiso calc U . R 1.0 . .
C C65 0.5385(3) 0.24234(17) 0.2999(2) 0.0509(11) Uani d . . . 1.0 . .
H H65 0.571899 0.277635 0.292091 0.061 Uiso calc U . R 1.0 . .
C C66 0.4913(4) 0.2216(2) 0.2354(2) 0.0733(15) Uani d . . . 1.0 . .
H H66A 0.549659 0.216497 0.206755 0.11 Uiso calc U . R 1.0 . .
H H66B 0.439503 0.24736 0.216825 0.11 Uiso calc U . R 1.0 . .
H H66C 0.454834 0.187675 0.24151 0.11 Uiso calc U . R 1.0 . .
C C67 0.6285(4) 0.2055(2) 0.3251(3) 0.0727(15) Uani d . . . 1.0 . .
H H67A 0.600035 0.169543 0.329124 0.109 Uiso calc U . R 1.0 . .
H H67B 0.656915 0.218108 0.36669 0.109 Uiso calc U . R 1.0 . .
H H67C 0.68637 0.205339 0.295558 0.109 Uiso calc U . R 1.0 . .
C C68 0.3705(11) 0.1877(7) 0.3810(11) 0.067(3) Uani d U P D 0.494(9) C 1
H H68 0.368751 0.167096 0.34049 0.081 Uiso calc U P R 0.494(9) C 1
C C69 0.4510(13) 0.1573(9) 0.4236(9) 0.101(5) Uani d U P D 0.494(9) C 1
H H69A 0.485061 0.181409 0.455248 0.151 Uiso calc U P R 0.494(9) C 1
H H69B 0.506365 0.141909 0.398032 0.151 Uiso calc U P R 0.494(9) C 1
H H69C 0.413836 0.128875 0.44518 0.151 Uiso calc U P R 0.494(9) C 1
C C70 0.2532(8) 0.1930(5) 0.3934(7) 0.094(4) Uani d U P D 0.494(9) C 1
H H70A 0.218554 0.158114 0.389675 0.14 Uiso calc U P R 0.494(9) C 1
H H70B 0.218274 0.217321 0.362374 0.14 Uiso calc U P R 0.494(9) C 1
H H70C 0.246283 0.206915 0.436288 0.14 Uiso calc U P R 0.494(9) C 1
C C68A 0.3660(14) 0.1916(7) 0.3874(11) 0.073(3) Uani d U P D 0.506(9) C 2
H H68A 0.306466 0.209052 0.409458 0.088 Uiso calc U P R 0.506(9) C 2
C C69A 0.4192(14) 0.1645(8) 0.4445(7) 0.087(4) Uani d U P D 0.506(9) C 2
H H69D 0.417089 0.187924 0.481451 0.131 Uiso calc U P R 0.506(9) C 2
H H69E 0.494313 0.156469 0.436525 0.131 Uiso calc U P R 0.506(9) C 2
H H69F 0.380856 0.131507 0.452746 0.131 Uiso calc U P R 0.506(9) C 2
C C70A 0.2968(10) 0.1634(4) 0.3376(6) 0.095(4) Uani d U P D 0.506(9) C 2
H H70D 0.342344 0.148615 0.305661 0.142 Uiso calc U P R 0.506(9) C 2
H H70E 0.245321 0.188484 0.317268 0.142 Uiso calc U P R 0.506(9) C 2
H H70F 0.257551 0.13469 0.357266 0.142 Uiso calc U P R 0.506(9) C 2
N N1 -0.0886(2) 0.45493(12) 0.36303(14) 0.0378(7) Uani d . . . 1.0 . .
N N2 0.0603(2) 0.39710(11) 0.44268(14) 0.0329(7) Uani d . . . 1.0 . .
N N3 0.5865(2) 0.45181(12) 0.62679(15) 0.0376(7) Uani d . . . 1.0 . .
N N4 0.4526(2) 0.40009(11) 0.53273(14) 0.0328(7) Uani d . . . 1.0 . .
Si Si2 0.11241(8) 0.23917(4) 0.59404(6) 0.0410(3) Uani d . . . 1.0 . .
Si Si3 0.88248(8) 0.44803(4) 0.80348(5) 0.0388(3) Uani d . . D 1.0 . .
Si Si4 0.42905(8) 0.25339(4) 0.35780(5) 0.0417(3) Uani d . . D 1.0 . .

loop_
_atom_site_aniso_label
_atom_site_aniso_U_11
_atom_site_aniso_U_22
_atom_site_aniso_U_33
_atom_site_aniso_U_12
_atom_site_aniso_U_13
_atom_site_aniso_U_23
C1 0.0376(19) 0.038(2) 0.0284(19) 0.0050(16) 0.0014(15) 0.0049(16)
C2 0.041(2) 0.039(2) 0.038(2) 0.0027(16) -0.0077(17) 0.0045(17)
C3 0.046(2) 0.045(2) 0.058(3) -0.0024(18) -0.020(2) 0.009(2)
C4 0.045(2) 0.057(3) 0.044(2) -0.0059(19) -0.0127(19) 0.004(2)
C5 0.0359(19) 0.055(2) 0.035(2) 0.0044(17) -0.0034(16) 0.0089(18)
C6 0.0348(18) 0.044(2) 0.030(2) 0.0058(16) -0.0001(15) 0.0072(16)
C7 0.043(2) 0.033(2) 0.0281(19) 0.0084(16) 0.0095(16) 0.0060(15)
C8 0.053(2) 0.039(2) 0.034(2) 0.0119(18) 0.0079(18) 0.0108(17)
C9 0.056(2) 0.032(2) 0.040(2) 0.0098(17) 0.0186(18) 0.0077(17)
C10 0.044(2) 0.033(2) 0.036(2) 0.0030(16) 0.0140(16) 0.0065(16)
C11 0.050(2) 0.0254(19) 0.041(2) -0.0013(16) 0.0169(18) 0.0023(16)
C12 0.044(2) 0.0310(19) 0.039(2) -0.0026(16) 0.0109(17) 0.0008(16)
C13 0.057(2) 0.0264(19) 0.042(2) -0.0075(17) 0.0123(19) -0.0021(17)
C14 0.054(2) 0.031(2) 0.045(2) -0.0106(17) 0.0039(19) -0.0064(17)
C15 0.043(2) 0.033(2) 0.036(2) -0.0092(16) 0.0083(16) -0.0023(16)
C16 0.0356(18) 0.032(2) 0.032(2) -0.0063(15) 0.0043(15) 0.0029(15)
C17 0.0395(19) 0.0294(19) 0.033(2) -0.0042(15) 0.0071(15) 0.0003(15)
C18 0.0368(18) 0.0306(19) 0.035(2) -0.0019(15) 0.0072(15) 0.0036(16)
C19 0.045(2) 0.0277(18) 0.0304(19) 0.0010(15) 0.0086(16) 0.0040(15)
C20 0.0345(18) 0.037(2) 0.0267(18) 0.0043(15) 0.0056(14) 0.0018(15)
C21 0.0323(17) 0.037(2) 0.035(2) -0.0066(15) 0.0038(15) -0.0030(16)
C22 0.0325(18) 0.040(2) 0.036(2) -0.0071(16) 0.0004(15) -0.0013(17)
C23 0.0339(19) 0.047(2) 0.041(2) -0.0047(17) -0.0076(16) 0.0008(18)
C24 0.0373(19) 0.040(2) 0.042(2) -0.0027(16) -0.0059(17) -0.0047(18)
C25 0.0336(18) 0.0325(19) 0.034(2) -0.0035(15) -0.0019(15) -0.0005(16)
C26 0.0318(17) 0.0346(19) 0.033(2) -0.0069(15) 0.0008(15) 0.0026(16)
Si1 0.0401(15) 0.048(2) 0.045(2) 0.0086(14) -0.0021(13) 0.0148(15)
C27 0.024(4) 0.048(4) 0.036(3) -0.003(3) 0.004(3) 0.008(3)
C28 0.027(4) 0.053(3) 0.039(3) 0.001(3) 0.004(3) 0.007(3)
C29 0.044(3) 0.062(4) 0.051(4) 0.012(3) -0.003(3) 0.005(3)
C30 0.047(3) 0.083(5) 0.046(4) 0.013(3) 0.006(3) 0.002(4)
C31 0.067(7) 0.078(6) 0.068(7) 0.000(5) 0.013(5) -0.016(5)
C32 0.049(4) 0.061(5) 0.053(4) 0.006(3) -0.012(3) 0.000(4)
C33 0.088(6) 0.097(8) 0.057(6) 0.010(7) -0.024(5) -0.008(6)
C34 0.065(7) 0.069(6) 0.092(8) 0.010(5) -0.008(6) -0.015(5)
C35 0.045(4) 0.051(3) 0.056(4) 0.017(3) 0.007(3) 0.024(3)
C36 0.058(5) 0.073(5) 0.056(5) 0.004(4) 0.007(4) 0.034(4)
C37 0.077(9) 0.070(6) 0.073(6) 0.011(6) 0.022(6) 0.008(5)
Si1A 0.030(2) 0.047(3) 0.041(3) 0.0011(19) -0.0060(18) 0.012(2)
C27A 0.029(5) 0.056(5) 0.037(4) 0.003(5) -0.002(4) 0.005(4)
C28A 0.031(4) 0.055(4) 0.041(4) 0.005(4) 0.002(4) 0.009(3)
C29A 0.028(4) 0.058(5) 0.047(5) -0.006(4) -0.006(4) -0.001(4)
C30A 0.042(5) 0.073(7) 0.071(7) 0.016(5) 0.001(5) -0.005(6)
C31A 0.046(7) 0.065(7) 0.045(8) -0.008(6) -0.002(5) -0.005(6)
C32A 0.046(4) 0.058(5) 0.053(5) 0.001(4) -0.011(4) 0.005(4)
C33A 0.066(9) 0.057(6) 0.064(8) -0.005(6) -0.012(7) -0.008(6)
C34A 0.069(7) 0.078(9) 0.050(7) -0.010(8) -0.023(6) -0.002(7)
C35A 0.050(5) 0.058(4) 0.058(4) 0.008(4) 0.008(4) 0.019(4)
C36A 0.063(10) 0.069(7) 0.049(7) 0.005(6) 0.008(6) 0.016(6)
C37A 0.097(10) 0.097(9) 0.070(8) 0.029(8) 0.022(7) 0.049(7)
C38 0.039(2) 0.033(2) 0.051(3) -0.0056(16) -0.0099(18) 0.0006(18)
C39 0.047(2) 0.033(2) 0.052(3) -0.0051(17) -0.0154(19) 0.0052(19)
C40 0.042(2) 0.052(3) 0.040(2) -0.0067(18) -0.0097(17) 0.0140(19)
C41 0.066(3) 0.053(3) 0.060(3) -0.020(2) 0.007(2) -0.010(2)
C42 0.046(2) 0.061(3) 0.070(3) -0.005(2) 0.006(2) 0.022(2)
C43 0.080(3) 0.042(3) 0.093(4) 0.016(2) -0.015(3) 0.003(3)
C44 0.076(3) 0.049(3) 0.099(4) 0.013(2) -0.006(3) 0.028(3)
C45 0.150(6) 0.054(4) 0.126(6) 0.011(4) -0.017(5) -0.015(4)
C46 0.042(2) 0.050(3) 0.074(3) -0.0041(19) -0.003(2) 0.022(2)
C47 0.049(3) 0.051(3) 0.139(5) -0.013(2) 0.007(3) 0.009(3)
C48 0.075(3) 0.101(4) 0.060(3) 0.002(3) 0.020(3) 0.015(3)
C49 0.0341(18) 0.045(2) 0.040(2) -0.0040(16) 0.0001(17) -0.0029(18)
C50 0.0344(19) 0.047(2) 0.041(2) -0.0022(16) 0.0001(17) -0.0043(18)
C51 0.056(2) 0.068(3) 0.040(2) 0.022(2) -0.012(2) -0.004(2)
C52 0.060(3) 0.118(5) 0.055(3) 0.030(3) 0.000(2) -0.010(3)
C53 0.144(5) 0.060(3) 0.057(3) 0.035(3) -0.003(3) 0.011(3)
C54 0.062(3) 0.042(2) 0.053(3) -0.002(2) 0.012(2) -0.003(2)
C55 0.063(3) 0.065(3) 0.120(5) -0.020(3) 0.021(3) -0.008(3)
C56 0.118(4) 0.050(3) 0.072(4) 0.014(3) -0.005(3) 0.009(3)
C57 0.060(5) 0.049(6) 0.045(5) -0.011(5) 0.005(5) -0.004(5)
C58 0.072(7) 0.043(9) 0.025(6) -0.014(6) 0.005(5) 0.005(6)
C59 0.074(8) 0.053(8) 0.047(8) -0.008(6) 0.009(7) 0.003(7)
C57A 0.052(4) 0.038(4) 0.039(4) -0.005(3) 0.008(3) -0.005(3)
C58A 0.086(6) 0.069(9) 0.048(6) -0.006(6) -0.004(5) -0.016(7)
C59A 0.062(5) 0.047(5) 0.038(5) 0.000(4) 0.010(4) 0.004(4)
C60 0.0358(19) 0.032(2) 0.045(2) -0.0003(15) -0.0015(17) 0.0028(17)
C61 0.044(2) 0.034(2) 0.045(2) 0.0037(17) -0.0081(18) -0.0040(18)
C62 0.048(2) 0.053(3) 0.048(3) 0.010(2) -0.0084(19) -0.007(2)
C63 0.092(4) 0.047(3) 0.098(4) 0.002(3) -0.027(3) 0.014(3)
C64 0.115(5) 0.188(8) 0.064(4) 0.108(5) 0.017(4) 0.016(4)
C65 0.052(2) 0.047(2) 0.052(3) 0.0023(19) -0.005(2) -0.008(2)
C66 0.070(3) 0.091(4) 0.057(3) 0.019(3) -0.009(3) -0.027(3)
C67 0.054(3) 0.064(3) 0.099(4) 0.006(2) -0.011(3) -0.013(3)
C68 0.073(5) 0.049(5) 0.076(6) -0.025(4) -0.014(5) 0.003(5)
C69 0.126(9) 0.071(8) 0.102(10) -0.026(7) -0.021(8) 0.036(8)
C70 0.091(6) 0.079(7) 0.112(8) -0.035(5) 0.017(6) 0.005(6)
C68A 0.071(5) 0.053(5) 0.092(6) -0.020(5) -0.025(5) 0.009(5)
C69A 0.127(9) 0.057(7) 0.076(8) -0.027(7) -0.007(7) 0.012(6)
C70A 0.107(7) 0.066(6) 0.109(8) -0.041(6) -0.016(6) -0.010(6)
N1 0.0397(16) 0.0440(19) 0.0301(17) 0.0093(14) 0.0041(13) 0.0063(14)
N2 0.0360(15) 0.0312(16) 0.0314(17) 0.0024(12) 0.0024(13) 0.0026(13)
N3 0.0366(16) 0.0385(18) 0.0381(18) -0.0094(14) 0.0050(13) -0.0056(14)
N4 0.0342(15) 0.0283(16) 0.0360(17) -0.0061(12) 0.0028(13) 0.0041(13)
Si2 0.0393(5) 0.0320(6) 0.0500(7) 0.0000(4) -0.0108(5) 0.0115(5)
Si3 0.0358(5) 0.0427(6) 0.0369(6) -0.0012(4) -0.0048(4) -0.0072(5)
Si4 0.0439(6) 0.0329(6) 0.0460(7) 0.0010(5) -0.0156(5) -0.0063(5)

loop_
_atom_type_symbol
_atom_type_description
_atom_type_scat_dispersion_real
_atom_type_scat_dispersion_imag
_atom_type_scat_source
C C 0.0033 0.0016 'International Tables Vol C Tables 4.2.6.8 and 6.1.1.4'
H H 0.0000 0.0000 'International Tables Vol C Tables 4.2.6.8 and 6.1.1.4'
N N 0.0061 0.0033 'International Tables Vol C Tables 4.2.6.8 and 6.1.1.4'
Si Si 0.0817 0.0704 'International Tables Vol C Tables 4.2.6.8 and 6.1.1.4'

loop_
_geom_angle_atom_site_label_1
_geom_angle_atom_site_label_2
_geom_angle_atom_site_label_3
_geom_angle
N2 C1 C6 120.8(3)
N2 C1 C2 119.1(3)
C6 C1 C2 120.2(3)
C3 C2 C1 118.5(3)
C3 C2 C38 120.9(4)
C1 C2 C38 120.5(3)
C2 C3 C4 121.4(4)
C2 C3 H3 119.3
C4 C3 H3 119.3
C5 C4 C3 121.7(4)
C5 C4 H4 119.2
C3 C4 H4 119.2
C4 C5 C6 119.0(3)
C4 C5 C27 117.6(7)
C6 C5 C27 123.3(8)
C4 C5 C27A 125.8(13)
C6 C5 C27A 115.0(12)
N1 C6 C1 121.4(3)
N1 C6 C5 119.9(3)
C1 C6 C5 118.7(3)
N1 C7 C8 119.5(3)
N1 C7 C20 121.7(3)
C8 C7 C20 118.8(3)
C9 C8 C7 121.3(3)
C9 C8 H8 119.3
C7 C8 H8 119.3
C8 C9 C10 121.7(4)
C8 C9 H9 119.2
C10 C9 H9 119.2
C11 C10 C19 118.6(3)
C11 C10 C9 121.7(3)
C19 C10 C9 119.6(3)
C12 C11 C10 121.5(3)
C12 C11 H11 119.2
C10 C11 H11 119.2
C11 C12 C17 118.9(3)
C11 C12 C13 121.7(3)
C17 C12 C13 119.4(3)
C14 C13 C12 121.6(3)
C14 C13 H13 119.2
C12 C13 H13 119.2
C13 C14 C15 121.6(4)
C13 C14 H14 119.2
C15 C14 H14 119.2
N3 C15 C16 121.5(3)
N3 C15 C14 119.4(3)
C16 C15 C14 119.1(3)
N4 C16 C15 121.5(3)
N4 C16 C17 119.5(3)
C15 C16 C17 119.0(3)
C18 C17 C12 119.7(3)
C18 C17 C16 122.0(3)
C12 C17 C16 118.4(3)
C17 C18 C19 120.7(3)
C17 C18 H18 119.6
C19 C18 H18 119.6
C18 C19 C10 119.9(3)
C18 C19 C20 121.8(3)
C10 C19 C20 118.3(3)
N2 C20 C7 120.8(3)
N2 C20 C19 119.7(3)
C7 C20 C19 119.4(3)
N3 C21 C26 121.4(3)
N3 C21 C22 118.8(3)
C26 C21 C22 119.8(3)
C23 C22 C49 121.1(3)
C23 C22 C21 118.3(3)
C49 C22 C21 120.5(3)
C22 C23 C24 121.7(3)
C22 C23 H23 119.2
C24 C23 H23 119.2
C25 C24 C23 121.5(4)
C25 C24 H24 119.2
C23 C24 H24 119.2
C24 C25 C26 118.2(3)
C24 C25 C60 119.9(3)
C26 C25 C60 121.8(3)
N4 C26 C21 121.1(3)
N4 C26 C25 119.1(3)
C21 C26 C25 119.8(3)
C28 Si1 C32 106.4(6)
C28 Si1 C35 105.4(5)
C32 Si1 C35 118.0(5)
C28 Si1 C29 107.6(6)
C32 Si1 C29 110.6(5)
C35 Si1 C29 108.3(5)
C28 C27 C5 176.0(16)
C27 C28 Si1 172.4(10)
C30 C29 C31 110.9(8)
C30 C29 Si1 111.0(6)
C31 C29 Si1 111.0(6)
C30 C29 H29 107.9
C31 C29 H29 107.9
Si1 C29 H29 107.9
C29 C30 H30A 109.5
C29 C30 H30B 109.5
H30A C30 H30B 109.5
C29 C30 H30C 109.5
H30A C30 H30C 109.5
H30B C30 H30C 109.5
C29 C31 H31A 109.5
C29 C31 H31B 109.5
H31A C31 H31B 109.5
C29 C31 H31C 109.5
H31A C31 H31C 109.5
H31B C31 H31C 109.5
C34 C32 C33 108.5(8)
C34 C32 Si1 115.2(7)
C33 C32 Si1 114.6(8)
C34 C32 H32 105.9
C33 C32 H32 105.9
Si1 C32 H32 105.9
C32 C33 H33A 109.5
C32 C33 H33B 109.5
H33A C33 H33B 109.5
C32 C33 H33C 109.5
H33A C33 H33C 109.5
H33B C33 H33C 109.5
C32 C34 H34A 109.5
C32 C34 H34B 109.5
H34A C34 H34B 109.5
C32 C34 H34C 109.5
H34A C34 H34C 109.5
H34B C34 H34C 109.5
C36 C35 C37 112.6(9)
C36 C35 Si1 114.2(6)
C37 C35 Si1 112.5(9)
C36 C35 H35 105.5
C37 C35 H35 105.5
Si1 C35 H35 105.5
C35 C36 H36A 109.5
C35 C36 H36B 109.5
H36A C36 H36B 109.5
C35 C36 H36C 109.5
H36A C36 H36C 109.5
H36B C36 H36C 109.5
C35 C37 H37A 109.5
C35 C37 H37B 109.5
H37A C37 H37B 109.5
C35 C37 H37C 109.5
H37A C37 H37C 109.5
H37B C37 H37C 109.5
C28A Si1A C32A 109.7(9)
C28A Si1A C35A 106.6(9)
C32A Si1A C35A 110.5(8)
C28A Si1A C29A 104.7(10)
C32A Si1A C29A 110.5(7)
C35A Si1A C29A 114.5(8)
C28A C27A C5 169.(2)
C27A C28A Si1A 171.(2)
C30A C29A C31A 112.8(10)
C30A C29A Si1A 116.1(9)
C31A C29A Si1A 113.2(9)
C30A C29A H29A 104.4
C31A C29A H29A 104.4
Si1A C29A H29A 104.4
C29A C30A H30D 109.5
C29A C30A H30E 109.5
H30D C30A H30E 109.5
C29A C30A H30F 109.5
H30D C30A H30F 109.5
H30E C30A H30F 109.5
C29A C31A H31D 109.5
C29A C31A H31E 109.5
H31D C31A H31E 109.5
C29A C31A H31F 109.5
H31D C31A H31F 109.5
H31E C31A H31F 109.5
C33A C32A C34A 108.5(12)
C33A C32A Si1A 115.1(10)
C34A C32A Si1A 107.4(10)
C33A C32A H32A 108.6
C34A C32A H32A 108.6
Si1A C32A H32A 108.6
C32A C33A H33D 109.5
C32A C33A H33E 109.5
H33D C33A H33E 109.5
C32A C33A H33F 109.5
H33D C33A H33F 109.5
H33E C33A H33F 109.5
C32A C34A H34D 109.5
C32A C34A H34E 109.5
H34D C34A H34E 109.5
C32A C34A H34F 109.5
H34D C34A H34F 109.5
H34E C34A H34F 109.5
C36A C35A C37A 107.0(14)
C36A C35A Si1A 108.9(14)
C37A C35A Si1A 118.2(11)
C36A C35A H35A 107.4
C37A C35A H35A 107.4
Si1A C35A H35A 107.4
C35A C36A H36D 109.5
C35A C36A H36E 109.5
H36D C36A H36E 109.5
C35A C36A H36F 109.5
H36D C36A H36F 109.5
H36E C36A H36F 109.5
C35A C37A H37D 109.5
C35A C37A H37E 109.5
H37D C37A H37E 109.5
C35A C37A H37F 109.5
H37D C37A H37F 109.5
H37E C37A H37F 109.5
C39 C38 C2 174.9(4)
C38 C39 Si2 173.9(4)
C41 C40 C42 109.6(3)
C41 C40 Si2 112.0(3)
C42 C40 Si2 112.8(3)
C41 C40 H40 107.4
C42 C40 H40 107.4
Si2 C40 H40 107.4
C40 C41 H41A 109.5
C40 C41 H41B 109.5
H41A C41 H41B 109.5
C40 C41 H41C 109.5
H41A C41 H41C 109.5
H41B C41 H41C 109.5
C40 C42 H42A 109.5
C40 C42 H42B 109.5
H42A C42 H42B 109.5
C40 C42 H42C 109.5
H42A C42 H42C 109.5
H42B C42 H42C 109.5
C45 C43 C44 115.8(5)
C45 C43 Si2 117.0(4)
C44 C43 Si2 112.7(4)
C45 C43 H43 102.9
C44 C43 H43 102.9
Si2 C43 H43 102.9
C43 C44 H44A 109.5
C43 C44 H44B 109.5
H44A C44 H44B 109.5
C43 C44 H44C 109.5
H44A C44 H44C 109.5
H44B C44 H44C 109.5
C43 C45 H45A 109.5
C43 C45 H45B 109.5
H45A C45 H45B 109.5
C43 C45 H45C 109.5
H45A C45 H45C 109.5
H45B C45 H45C 109.5
C47 C46 C48 111.2(4)
C47 C46 Si2 113.1(4)
C48 C46 Si2 114.4(3)
C47 C46 H46 105.8
C48 C46 H46 105.8
Si2 C46 H46 105.8
C46 C47 H47A 109.5
C46 C47 H47B 109.5
H47A C47 H47B 109.5
C46 C47 H47C 109.5
H47A C47 H47C 109.5
H47B C47 H47C 109.5
C46 C48 H48A 109.5
C46 C48 H48B 109.5
H48A C48 H48B 109.5
C46 C48 H48C 109.5
H48A C48 H48C 109.5
H48B C48 H48C 109.5
C50 C49 C22 178.8(4)
C49 C50 Si3 168.6(4)
C52 C51 C53 111.3(4)
C52 C51 Si3 110.1(3)
C53 C51 Si3 111.0(3)
C52 C51 H51 108.1
C53 C51 H51 108.1
Si3 C51 H51 108.1
C51 C52 H52A 109.5
C51 C52 H52B 109.5
H52A C52 H52B 109.5
C51 C52 H52C 109.5
H52A C52 H52C 109.5
H52B C52 H52C 109.5
C51 C53 H53A 109.5
C51 C53 H53B 109.5
H53A C53 H53B 109.5
C51 C53 H53C 109.5
H53A C53 H53C 109.5
H53B C53 H53C 109.5
C55 C54 C56 109.9(4)
C55 C54 Si3 115.1(4)
C56 C54 Si3 112.9(3)
C55 C54 H54 106.1
C56 C54 H54 106.1
Si3 C54 H54 106.1
C54 C55 H55A 109.5
C54 C55 H55B 109.5
H55A C55 H55B 109.5
C54 C55 H55C 109.5
H55A C55 H55C 109.5
H55B C55 H55C 109.5
C54 C56 H56A 109.5
C54 C56 H56B 109.5
H56A C56 H56B 109.5
C54 C56 H56C 109.5
H56A C56 H56C 109.5
H56B C56 H56C 109.5
C59 C57 C58 109.3(10)
C59 C57 Si3 118.0(14)
C58 C57 Si3 112.2(19)
C59 C57 H57 105.4
C58 C57 H57 105.4
Si3 C57 H57 105.4
C57 C58 H58A 109.5
C57 C58 H58B 109.5
H58A C58 H58B 109.5
C57 C58 H58C 109.5
H58A C58 H58C 109.5
H58B C58 H58C 109.5
C57 C59 H59A 109.5
C57 C59 H59B 109.5
H59A C59 H59B 109.5
C57 C59 H59C 109.5
H59A C59 H59C 109.5
H59B C59 H59C 109.5
C59A C57A C58A 109.2(7)
C59A C57A Si3 113.7(7)
C58A C57A Si3 109.3(14)
C59A C57A H57A 108.2
C58A C57A H57A 108.2
Si3 C57A H57A 108.2
C57A C58A H58D 109.5
C57A C58A H58E 109.5
H58D C58A H58E 109.5
C57A C58A H58F 109.5
H58D C58A H58F 109.5
H58E C58A H58F 109.5
C57A C59A H59D 109.5
C57A C59A H59E 109.5
H59D C59A H59E 109.5
C57A C59A H59F 109.5
H59D C59A H59F 109.5
H59E C59A H59F 109.5
C61 C60 C25 176.1(4)
C60 C61 Si4 175.6(4)
C64 C62 C63 111.4(5)
C64 C62 Si4 111.9(3)
C63 C62 Si4 110.3(3)
C64 C62 H62 107.7
C63 C62 H62 107.7
Si4 C62 H62 107.7
C62 C63 H63A 109.5
C62 C63 H63B 109.5
H63A C63 H63B 109.5
C62 C63 H63C 109.5
H63A C63 H63C 109.5
H63B C63 H63C 109.5
C62 C64 H64A 109.5
C62 C64 H64B 109.5
H64A C64 H64B 109.5
C62 C64 H64C 109.5
H64A C64 H64C 109.5
H64B C64 H64C 109.5
C67 C65 C66 109.5(4)
C67 C65 Si4 113.8(3)
C66 C65 Si4 111.7(3)
C67 C65 H65 107.2
C66 C65 H65 107.2
Si4 C65 H65 107.2
C65 C66 H66A 109.5
C65 C66 H66B 109.5
H66A C66 H66B 109.5
C65 C66 H66C 109.5
H66A C66 H66C 109.5
H66B C66 H66C 109.5
C65 C67 H67A 109.5
C65 C67 H67B 109.5
H67A C67 H67B 109.5
C65 C67 H67C 109.5
H67A C67 H67C 109.5
H67B C67 H67C 109.5
C70 C68 C69 123.6(13)
C70 C68 Si4 111.2(11)
C69 C68 Si4 110.4(11)
C70 C68 H68 102.9
C69 C68 H68 102.9
Si4 C68 H68 102.9
C68 C69 H69A 109.5
C68 C69 H69B 109.5
H69A C69 H69B 109.5
C68 C69 H69C 109.5
H69A C69 H69C 109.5
H69B C69 H69C 109.5
C68 C70 H70A 109.5
C68 C70 H70B 109.5
H70A C70 H70B 109.5
C68 C70 H70C 109.5
H70A C70 H70C 109.5
H70B C70 H70C 109.5
C70A C68A C69A 123.6(12)
C70A C68A Si4 113.4(10)
C69A C68A Si4 118.3(10)
C70A C68A H68A 97.3
C69A C68A H68A 97.3
Si4 C68A H68A 97.3
C68A C69A H69D 109.5
C68A C69A H69E 109.5
H69D C69A H69E 109.5
C68A C69A H69F 109.5
H69D C69A H69F 109.5
H69E C69A H69F 109.5
C68A C70A H70D 109.5
C68A C70A H70E 109.5
H70D C70A H70E 109.5
C68A C70A H70F 109.5
H70D C70A H70F 109.5
H70E C70A H70F 109.5
C7 N1 C6 116.9(3)
C20 N2 C1 117.3(3)
C15 N3 C21 116.7(3)
C16 N4 C26 116.6(3)
C39 Si2 C43 108.2(2)
C39 Si2 C40 106.44(17)
C43 Si2 C40 110.5(2)
C39 Si2 C46 106.44(19)
C43 Si2 C46 115.5(2)
C40 Si2 C46 109.2(2)
C50 Si3 C51 105.70(19)
C50 Si3 C57 111.4(7)
C51 Si3 C57 109.7(10)
C50 Si3 C57A 111.9(4)
C51 Si3 C57A 114.9(5)
C50 Si3 C54 103.29(19)
C51 Si3 C54 111.9(2)
C57 Si3 C54 114.3(8)
C57A Si3 C54 108.5(4)
C61 Si4 C68A 104.7(7)
C61 Si4 C62 106.81(18)
C68A Si4 C62 114.3(5)
C61 Si4 C68 108.7(7)
C62 Si4 C68 115.8(4)
C61 Si4 C65 107.76(18)
C68A Si4 C65 115.0(9)
C62 Si4 C65 107.6(2)
C68 Si4 C65 109.9(8)

loop_
_geom_bond_atom_site_label_1
_geom_bond_atom_site_label_2
_geom_bond_distance
C1 N2 1.366(4)
C1 C6 1.424(5)
C1 C2 1.430(5)
C2 C3 1.377(5)
C2 C38 1.438(5)
C3 C4 1.403(5)
C3 H3 0.95
C4 C5 1.371(6)
C4 H4 0.95
C5 C6 1.439(5)
C5 C27 1.440(8)
C5 C27A 1.443(12)
C6 N1 1.345(5)
C7 N1 1.332(5)
C7 C8 1.437(5)
C7 C20 1.444(5)
C8 C9 1.340(5)
C8 H8 0.95
C9 C10 1.453(5)
C9 H9 0.95
C10 C11 1.395(5)
C10 C19 1.419(5)
C11 C12 1.389(5)
C11 H11 0.95
C12 C17 1.424(5)
C12 C13 1.450(5)
C13 C14 1.338(5)
C13 H13 0.95
C14 C15 1.437(5)
C14 H14 0.95
C15 N3 1.336(5)
C15 C16 1.435(5)
C16 N4 1.324(4)
C16 C17 1.469(5)
C17 C18 1.386(5)
C18 C19 1.391(5)
C18 H18 0.95
C19 C20 1.458(5)
C20 N2 1.321(4)
C21 N3 1.349(5)
C21 C26 1.414(5)
C21 C22 1.435(5)
C22 C23 1.375(5)
C22 C49 1.433(5)
C23 C24 1.401(5)
C23 H23 0.95
C24 C25 1.385(5)
C24 H24 0.95
C25 C26 1.432(5)
C25 C60 1.436(5)
C26 N4 1.366(4)
Si1 C28 1.857(8)
Si1 C32 1.870(8)
Si1 C35 1.883(8)
Si1 C29 1.893(8)
C27 C28 1.205(8)
C29 C30 1.490(10)
C29 C31 1.546(10)
C29 H29 1.0
C30 H30A 0.98
C30 H30B 0.98
C30 H30C 0.98
C31 H31A 0.98
C31 H31B 0.98
C31 H31C 0.98
C32 C34 1.538(12)
C32 C33 1.565(13)
C32 H32 1.0
C33 H33A 0.98
C33 H33B 0.98
C33 H33C 0.98
C34 H34A 0.98
C34 H34B 0.98
C34 H34C 0.98
C35 C36 1.534(11)
C35 C37 1.565(14)
C35 H35 1.0
C36 H36A 0.98
C36 H36B 0.98
C36 H36C 0.98
C37 H37A 0.98
C37 H37B 0.98
C37 H37C 0.98
Si1A C28A 1.845(11)
Si1A C32A 1.872(11)
Si1A C35A 1.893(12)
Si1A C29A 1.915(12)
C27A C28A 1.199(11)
C29A C30A 1.504(13)
C29A C31A 1.547(12)
C29A H29A 1.0
C30A H30D 0.98
C30A H30E 0.98
C30A H30F 0.98
C31A H31D 0.98
C31A H31E 0.98
C31A H31F 0.98
C32A C33A 1.556(16)
C32A C34A 1.597(18)
C32A H32A 1.0
C33A H33D 0.98
C33A H33E 0.98
C33A H33F 0.98
C34A H34D 0.98
C34A H34E 0.98
C34A H34F 0.98
C35A C36A 1.540(19)
C35A C37A 1.553(16)
C35A H35A 1.0
C36A H36D 0.98
C36A H36E 0.98
C36A H36F 0.98
C37A H37D 0.98
C37A H37E 0.98
C37A H37F 0.98
C38 C39 1.205(5)
C39 Si2 1.842(4)
C40 C41 1.528(6)
C40 C42 1.533(6)
C40 Si2 1.873(4)
C40 H40 1.0
C41 H41A 0.98
C41 H41B 0.98
C41 H41C 0.98
C42 H42A 0.98
C42 H42B 0.98
C42 H42C 0.98
C43 C45 1.493(7)
C43 C44 1.535(6)
C43 Si2 1.866(5)
C43 H43 1.0
C44 H44A 0.98
C44 H44B 0.98
C44 H44C 0.98
C45 H45A 0.98
C45 H45B 0.98
C45 H45C 0.98
C46 C47 1.523(6)
C46 C48 1.541(6)
C46 Si2 1.915(5)
C46 H46 1.0
C47 H47A 0.98
C47 H47B 0.98
C47 H47C 0.98
C48 H48A 0.98
C48 H48B 0.98
C48 H48C 0.98
C49 C50 1.198(5)
C50 Si3 1.843(4)
C51 C52 1.525(6)
C51 C53 1.535(7)
C51 Si3 1.875(4)
C51 H51 1.0
C52 H52A 0.98
C52 H52B 0.98
C52 H52C 0.98
C53 H53A 0.98
C53 H53B 0.98
C53 H53C 0.98
C54 C55 1.488(6)
C54 C56 1.512(6)
C54 Si3 1.896(4)
C54 H54 1.0
C55 H55A 0.98
C55 H55B 0.98
C55 H55C 0.98
C56 H56A 0.98
C56 H56B 0.98
C56 H56C 0.98
C57 C59 1.549(10)
C57 C58 1.561(9)
C57 Si3 1.879(13)
C57 H57 1.0
C58 H58A 0.98
C58 H58B 0.98
C58 H58C 0.98
C59 H59A 0.98
C59 H59B 0.98
C59 H59C 0.98
C57A C59A 1.550(8)
C57A C58A 1.563(9)
C57A Si3 1.891(8)
C57A H57A 1.0
C58A H58D 0.98
C58A H58E 0.98
C58A H58F 0.98
C59A H59D 0.98
C59A H59E 0.98
C59A H59F 0.98
C60 C61 1.204(5)
C61 Si4 1.837(4)
C62 C64 1.513(7)
C62 C63 1.531(6)
C62 Si4 1.880(4)
C62 H62 1.0
C63 H63A 0.98
C63 H63B 0.98
C63 H63C 0.98
C64 H64A 0.98
C64 H64B 0.98
C64 H64C 0.98
C65 C67 1.524(6)
C65 C66 1.542(6)
C65 Si4 1.904(5)
C65 H65 1.0
C66 H66A 0.98
C66 H66B 0.98
C66 H66C 0.98
C67 H67A 0.98
C67 H67B 0.98
C67 H67C 0.98
C68 C70 1.503(15)
C68 C69 1.515(8)
C68 Si4 1.885(10)
C68 H68 1.0
C69 H69A 0.98
C69 H69B 0.98
C69 H69C 0.98
C70 H70A 0.98
C70 H70B 0.98
C70 H70C 0.98
C68A C70A 1.497(16)
C68A C69A 1.505(9)
C68A Si4 1.868(10)
C68A H68A 1.0
C69A H69D 0.98
C69A H69E 0.98
C69A H69F 0.98
C70A H70D 0.98
C70A H70E 0.98
C70A H70F 0.98
